data_4075085
loop_
_publ_author_name
'Leung, Wing-Por'
'So, Cheuk-Wai'
'Chong, Kim-Hung'
'Kan, Kwok-Wai'
'Chan, Hoi-Shan'
'Mak, Thomas C. W.'

_publ_section_title
;
 Reactivity of Pyridyl-1-azaallyl Germanium(II) Chloride:&#x00A0;
 Synthesis of Novel Lithium Germinate [{(PhC&#x22EE;C)3Ge}3GeLi(Et2O)3]
 and Ge(II)&#x2212;M(I) (M = Cu and Au) Adducts
;
_journal_issue 11
_journal_name_full Organometallics
_journal_page_first 2851
_journal_paper_doi 10.1021/om060032g
_journal_volume 25
_journal_year 2006
_chemical_formula_sum 'C19 H31 B Ge N2 Si2'
_chemical_formula_weight 427.04
_chemical_name_systematic
; 
 ? 
;
_space_group_IT_number 14
_symmetry_cell_setting monoclinic
_symmetry_space_group_name_Hall '-P 2ybc'
_symmetry_space_group_name_H-M 'P 1 21/c 1'
_atom_sites_solution_hydrogens geom
_atom_sites_solution_primary direct
_atom_sites_solution_secondary difmap
_audit_creation_method SHELXL-97
_cell_angle_alpha 90.00
_cell_angle_beta 99.29(3)
_cell_angle_gamma 90.00
_cell_formula_units_Z 4
_cell_length_a 18.195(4)
_cell_length_b 11.688(2)
_cell_length_c 11.192(2)
_cell_measurement_temperature 293(2)
_cell_volume 2348.9(8)
_computing_cell_refinement 'BIOTEX RIGAKU'
_computing_data_collection 'RAXIS-IIC RIGAKU'
_computing_data_reduction 'BIOTEX RIGAKU'
_computing_molecular_graphics 'SIEMENS SHELXTL'
_computing_publication_material 'SIEMENS SHELXTL'
_computing_structure_refinement 'SHELXL-97 (Sheldrick, 1997)'
_computing_structure_solution 'SHELXS-97 (Sheldrick, 1990)'
_diffrn_ambient_temperature 293(2)
_diffrn_measured_fraction_theta_full 0.862
_diffrn_measured_fraction_theta_max 0.862
_diffrn_measurement_device_type 'RAXIS-IIC RIGAKU'
_diffrn_measurement_method IP
_diffrn_radiation_monochromator graphite
_diffrn_radiation_source 'fine-focus sealed tube'
_diffrn_radiation_type MoK\a
_diffrn_radiation_wavelength 0.71073
_diffrn_reflns_av_R_equivalents 0.0613
_diffrn_reflns_av_sigmaI/netI 0.0687
_diffrn_reflns_limit_h_max 21
_diffrn_reflns_limit_h_min -21
_diffrn_reflns_limit_k_max 13
_diffrn_reflns_limit_k_min -13
_diffrn_reflns_limit_l_max 12
_diffrn_reflns_limit_l_min 0
_diffrn_reflns_number 6089
_diffrn_reflns_theta_full 25.00
_diffrn_reflns_theta_max 25.00
_diffrn_reflns_theta_min 2.08
_exptl_absorpt_coefficient_mu 1.411
_exptl_absorpt_correction_T_max 0.6769
_exptl_absorpt_correction_T_min 0.5390
_exptl_absorpt_correction_type ABSCOR
_exptl_crystal_colour YELLOW
_exptl_crystal_density_diffrn 1.208
_exptl_crystal_density_method 'not measured'
_exptl_crystal_description BLOCK
_exptl_crystal_F_000 896
_exptl_crystal_size_max 0.50
_exptl_crystal_size_mid 0.40
_exptl_crystal_size_min 0.30
_refine_diff_density_max 0.480
_refine_diff_density_min -0.726
_refine_diff_density_rms 0.105
_refine_ls_extinction_method none
_refine_ls_goodness_of_fit_ref 1.165
_refine_ls_hydrogen_treatment mixed
_refine_ls_matrix_type full
_refine_ls_number_parameters 242
_refine_ls_number_reflns 3568
_refine_ls_number_restraints 0
_refine_ls_restrained_S_all 1.165
_refine_ls_R_factor_all 0.0585
_refine_ls_R_factor_gt 0.0542
_refine_ls_shift/su_max 0.003
_refine_ls_shift/su_mean 0.000
_refine_ls_structure_factor_coef Fsqd
_refine_ls_weighting_details 'calc w=1/[\s^2^(Fo^2^)+(0.0883P)^2^+0.4244P] where P=(Fo^2^+2Fc^2^)/3'
_refine_ls_weighting_scheme calc
_refine_ls_wR_factor_gt 0.1490
_refine_ls_wR_factor_ref 0.1591
_reflns_number_gt 3371
_reflns_number_total 3568
_reflns_threshold_expression >2sigma(I)
_cod_data_source_file om060032gsi20060111_015843.cif
_cod_data_source_block ckh32
_cod_depositor_comments
;
The following automatic conversions were performed:

'_symmetry_cell_setting' value 'MONOCLINIC' changed to 'monoclinic'
according to /home/saulius/struct/CIF-dictionaries/cif_core.dic
dictionary named 'cif_core.dic' version 2.4.1 from 2010-06-29.

Automatic conversion script
Id: cif_fix_values 1715 2011-07-08 13:25:40Z adriana 
;
_cod_original_sg_symbol_H-M P2(1)/c
_cod_database_code 4075085

loop_
_symmetry_equiv_pos_as_xyz
'x, y, z'
'-x, y+1/2, -z+1/2'
'-x, -y, -z'
'x, -y-1/2, z-1/2'

loop_
_atom_site_label
_atom_site_type_symbol
_atom_site_fract_x
_atom_site_fract_y
_atom_site_fract_z
_atom_site_U_iso_or_equiv
_atom_site_adp_type
_atom_site_occupancy
_atom_site_symmetry_multiplicity
_atom_site_calc_flag
_atom_site_refinement_flags
Ge1 Ge 0.17117(2) 0.57689(3) 0.43444(4) 0.0628(2) Uani 1 1 d .
B1 B 0.1330(4) 0.6070(7) 0.2534(6) 0.0923(17) Uani 1 1 d .
Si1 Si 0.20159(6) 0.47443(9) 0.85114(9) 0.0576(3) Uani 1 1 d .
Si2 Si 0.33484(6) 0.48133(9) 0.41356(10) 0.0603(3) Uani 1 1 d .
N1 N 0.11419(16) 0.4492(3) 0.4943(3) 0.0591(7) Uani 1 1 d .
N2 N 0.26329(15) 0.5067(2) 0.5032(3) 0.0558(7) Uani 1 1 d .
C1 C 0.0539(2) 0.4007(4) 0.4217(4) 0.0715(11) Uani 1 1 d .
H1A H 0.0381 0.4314 0.3452 0.086 Uiso 1 1 calc R
C2 C 0.0160(2) 0.3081(4) 0.4589(4) 0.0791(12) Uani 1 1 d .
H2A H -0.0245 0.2763 0.4085 0.095 Uiso 1 1 calc R
C3 C 0.0401(2) 0.2636(4) 0.5737(5) 0.0816(12) Uani 1 1 d .
H3A H 0.0155 0.2018 0.6014 0.098 Uiso 1 1 calc R
C4 C 0.1009(2) 0.3115(4) 0.6465(4) 0.0707(10) Uani 1 1 d .
H4A H 0.1167 0.2812 0.7232 0.085 Uiso 1 1 calc R
C5 C 0.13987(19) 0.4060(3) 0.6070(4) 0.0575(9) Uani 1 1 d .
C6 C 0.20761(19) 0.4532(3) 0.6835(3) 0.0553(8) Uani 1 1 d .
C7 C 0.1030(2) 0.5222(5) 0.8595(5) 0.0842(13) Uani 1 1 d .
H7A H 0.0919 0.5902 0.8119 0.126 Uiso 1 1 calc R
H7B H 0.0985 0.5379 0.9422 0.126 Uiso 1 1 calc R
H7C H 0.0688 0.4627 0.8287 0.126 Uiso 1 1 calc R
C8 C 0.2220(3) 0.3413(4) 0.9464(4) 0.0785(11) Uani 1 1 d .
H8A H 0.2720 0.3164 0.9437 0.118 Uiso 1 1 calc R
H8B H 0.1877 0.2819 0.9152 0.118 Uiso 1 1 calc R
H8C H 0.2167 0.3578 1.0285 0.118 Uiso 1 1 calc R
C9 C 0.2636(3) 0.5932(4) 0.9222(4) 0.0795(12) Uani 1 1 d .
H9A H 0.3147 0.5738 0.9204 0.119 Uiso 1 1 calc R
H9B H 0.2564 0.6036 1.0046 0.119 Uiso 1 1 calc R
H9C H 0.2514 0.6628 0.8778 0.119 Uiso 1 1 calc R
C10 C 0.26766(18) 0.4870(3) 0.6277(3) 0.0524(8) Uani 1 1 d .
C11 C 0.34335(19) 0.5036(3) 0.7035(3) 0.0553(8) Uani 1 1 d .
C12 C 0.3781(2) 0.4157(3) 0.7767(4) 0.0630(9) Uani 1 1 d .
H12A H 0.3532 0.3467 0.7815 0.076 Uiso 1 1 calc R
C13 C 0.4499(2) 0.4300(4) 0.8433(5) 0.0782(12) Uani 1 1 d .
H13A H 0.4720 0.3710 0.8922 0.094 Uiso 1 1 calc R
C14 C 0.4881(2) 0.5323(5) 0.8360(4) 0.0805(12) Uani 1 1 d .
H14A H 0.5359 0.5415 0.8791 0.097 Uiso 1 1 calc R
C15 C 0.4542(2) 0.6210(4) 0.7638(4) 0.0737(11) Uani 1 1 d .
H15A H 0.4794 0.6899 0.7606 0.088 Uiso 1 1 calc R
C16 C 0.3829(2) 0.6079(3) 0.6961(4) 0.0646(9) Uani 1 1 d .
H16A H 0.3616 0.6670 0.6467 0.077 Uiso 1 1 calc R
C17 C 0.4087(2) 0.3813(4) 0.4881(4) 0.0774(11) Uani 1 1 d .
H17A H 0.4327 0.4139 0.5630 0.116 Uiso 1 1 calc R
H17B H 0.4449 0.3692 0.4356 0.116 Uiso 1 1 calc R
H17C H 0.3865 0.3095 0.5037 0.116 Uiso 1 1 calc R
C18 C 0.3780(3) 0.6194(4) 0.3750(5) 0.0909(14) Uani 1 1 d .
H18A H 0.4015 0.6560 0.4480 0.136 Uiso 1 1 calc R
H18B H 0.3401 0.6686 0.3331 0.136 Uiso 1 1 calc R
H18C H 0.4146 0.6041 0.3240 0.136 Uiso 1 1 calc R
C19 C 0.2908(3) 0.4127(4) 0.2681(5) 0.0847(13) Uani 1 1 d .
H19A H 0.2684 0.3414 0.2852 0.127 Uiso 1 1 calc R
H19B H 0.3282 0.3989 0.2182 0.127 Uiso 1 1 calc R
H19C H 0.2534 0.4626 0.2263 0.127 Uiso 1 1 calc R
H4 H 0.159(2) 0.663(3) 0.535(4) 0.063(10) Uiso 1 1 d .
H1 H 0.071(4) 0.647(5) 0.259(5) 0.14(2) Uiso 1 1 d .
H2 H 0.129(3) 0.530(5) 0.217(5) 0.11(2) Uiso 1 1 d .
H3 H 0.177(3) 0.669(5) 0.219(5) 0.13(2) Uiso 1 1 d .

loop_
_atom_site_aniso_label
_atom_site_aniso_U_11
_atom_site_aniso_U_22
_atom_site_aniso_U_33
_atom_site_aniso_U_23
_atom_site_aniso_U_13
_atom_site_aniso_U_12
Ge1 0.0588(3) 0.0682(3) 0.0607(4) 0.00813(16) 0.0076(2) 0.00655(16)
B1 0.086(4) 0.123(5) 0.065(4) 0.023(3) 0.004(3) 0.014(4)
Si1 0.0570(5) 0.0657(6) 0.0509(7) -0.0024(4) 0.0116(4) -0.0010(4)
Si2 0.0605(6) 0.0631(6) 0.0601(7) 0.0024(4) 0.0186(5) 0.0022(4)
N1 0.0503(15) 0.0686(16) 0.057(2) -0.0073(13) 0.0060(13) 0.0047(13)
N2 0.0547(15) 0.0646(16) 0.0494(19) 0.0046(12) 0.0124(13) 0.0009(13)
C1 0.056(2) 0.092(3) 0.062(3) -0.011(2) -0.0016(18) -0.001(2)
C2 0.058(2) 0.101(3) 0.077(3) -0.026(2) 0.0074(19) -0.015(2)
C3 0.072(2) 0.090(3) 0.085(3) -0.016(2) 0.021(2) -0.026(2)
C4 0.074(2) 0.079(2) 0.062(3) 0.0009(18) 0.0204(19) -0.016(2)
C5 0.0497(18) 0.0641(19) 0.060(3) -0.0080(15) 0.0126(16) -0.0020(14)
C6 0.0547(18) 0.0561(17) 0.054(2) 0.0006(14) 0.0050(15) -0.0004(14)
C7 0.068(2) 0.110(3) 0.077(3) -0.010(2) 0.019(2) 0.012(2)
C8 0.098(3) 0.082(3) 0.057(3) 0.0052(19) 0.018(2) -0.002(2)
C9 0.086(3) 0.088(3) 0.067(3) -0.021(2) 0.021(2) -0.014(2)
C10 0.0509(17) 0.0503(16) 0.057(2) 0.0002(13) 0.0104(14) 0.0023(13)
C11 0.0500(17) 0.0629(19) 0.053(2) -0.0059(15) 0.0101(14) -0.0023(14)
C12 0.059(2) 0.071(2) 0.058(3) -0.0004(16) 0.0066(17) -0.0013(16)
C13 0.065(2) 0.101(3) 0.066(3) -0.003(2) 0.001(2) 0.008(2)
C14 0.055(2) 0.115(4) 0.070(3) -0.020(2) 0.0050(19) -0.006(2)
C15 0.063(2) 0.085(3) 0.075(3) -0.021(2) 0.0154(19) -0.020(2)
C16 0.062(2) 0.0622(19) 0.071(3) -0.0056(17) 0.0160(18) -0.0044(17)
C17 0.073(3) 0.087(3) 0.073(3) -0.006(2) 0.016(2) 0.021(2)
C18 0.094(3) 0.084(3) 0.105(4) 0.007(3) 0.049(3) -0.009(3)
C19 0.096(3) 0.095(3) 0.065(3) -0.005(2) 0.016(2) 0.012(2)

loop_
_atom_type_symbol
_atom_type_description
_atom_type_scat_dispersion_real
_atom_type_scat_dispersion_imag
_atom_type_scat_source
C C 0.0033 0.0016 'International Tables Vol C Tables 4.2.6.8 and 6.1.1.4'
H H 0.0000 0.0000 'International Tables Vol C Tables 4.2.6.8 and 6.1.1.4'
B B 0.0013 0.0007 'International Tables Vol C Tables 4.2.6.8 and 6.1.1.4'
N N 0.0061 0.0033 'International Tables Vol C Tables 4.2.6.8 and 6.1.1.4'
Si Si 0.0817 0.0704 'International Tables Vol C Tables 4.2.6.8 and 6.1.1.4'
Ge Ge 0.1547 1.8001 'International Tables Vol C Tables 4.2.6.8 and 6.1.1.4'

loop_
_geom_angle_atom_site_label_1
_geom_angle_atom_site_label_2
_geom_angle_atom_site_label_3
_geom_angle
N2 Ge1 N1 90.76(12)
N2 Ge1 B1 127.1(2)
N1 Ge1 B1 110.3(2)
C9 Si1 C8 108.6(2)
C9 Si1 C7 105.6(2)
C8 Si1 C7 108.4(2)
C9 Si1 C6 112.62(19)
C8 Si1 C6 114.15(18)
C7 Si1 C6 106.94(19)
N2 Si2 C17 112.85(18)
N2 Si2 C19 108.1(2)
C17 Si2 C19 107.1(2)
N2 Si2 C18 110.85(19)
C17 Si2 C18 110.0(2)
C19 Si2 C18 107.7(2)
C5 N1 C1 120.9(4)
C5 N1 Ge1 117.8(2)
C1 N1 Ge1 121.2(3)
C10 N2 Si2 126.8(2)
C10 N2 Ge1 112.1(2)
Si2 N2 Ge1 120.96(16)
N1 C1 C2 122.2(4)
C1 C2 C3 118.2(4)
C4 C3 C2 119.8(4)
C3 C4 C5 121.5(4)
N1 C5 C4 117.4(3)
N1 C5 C6 121.4(3)
C4 C5 C6 121.1(4)
C10 C6 C5 118.8(3)
C10 C6 Si1 124.9(3)
C5 C6 Si1 116.0(3)
C6 C10 N2 124.5(3)
C6 C10 C11 119.6(3)
N2 C10 C11 115.9(3)
C12 C11 C16 118.5(3)
C12 C11 C10 121.2(3)
C16 C11 C10 120.1(3)
C11 C12 C13 121.0(4)
C14 C13 C12 120.1(4)
C13 C14 C15 119.6(4)
C14 C15 C16 121.1(4)
C15 C16 C11 119.6(4)

loop_
_geom_bond_atom_site_label_1
_geom_bond_atom_site_label_2
_geom_bond_distance
Ge1 N2 1.912(3)
Ge1 N1 1.994(3)
Ge1 B1 2.064(6)
Si1 C9 1.883(4)
Si1 C8 1.889(4)
Si1 C7 1.895(4)
Si1 C6 1.914(4)
Si2 N2 1.792(3)
Si2 C17 1.873(4)
Si2 C19 1.875(5)
Si2 C18 1.875(5)
N1 C5 1.369(5)
N1 C1 1.377(5)
N2 C10 1.402(5)
C1 C2 1.383(6)
C2 C3 1.389(7)
C3 C4 1.382(6)
C4 C5 1.422(5)
C5 C6 1.488(5)
C6 C10 1.400(5)
C10 C11 1.509(5)
C11 C12 1.400(5)
C11 C16 1.425(5)
C12 C13 1.407(6)
C13 C14 1.392(7)
C14 C15 1.395(7)
C15 C16 1.401(6)
